data_4130811
loop_
_publ_author_name
'Lyu, Hairong'
'Quan, Yangjian'
'Xie, Zuowei'

_publ_section_title
;
 Transition Metal Catalyzed Direct Amination of the Cage B(4)-H Bond in
 o-Carboranes: Synthesis of Tertiary, Secondary, and Primary o-Carboranyl
 Amines.
;
_journal_issue 39
_journal_name_full 'Journal of the American Chemical Society'
_journal_page_first 12727
_journal_page_last 12730
_journal_paper_doi 10.1021/jacs.6b07086
_journal_volume 138
_journal_year 2016
_chemical_formula_sum 'C10 H25 B10 N O2'
_chemical_formula_weight 299.41
_space_group_crystal_system monoclinic
_space_group_IT_number 14
_space_group_name_Hall '-P 2yn'
_space_group_name_H-M_alt 'P 1 21/n 1'
_atom_sites_solution_hydrogens geom
_audit_creation_method SHELXL-2014/6
_cell_angle_alpha 90
_cell_angle_beta 96.799(8)
_cell_angle_gamma 90
_cell_formula_units_Z 4
_cell_length_a 8.0349(17)
_cell_length_b 18.023(4)
_cell_length_c 12.072(3)
_cell_measurement_reflns_used 201
_cell_measurement_temperature 296(2)
_cell_measurement_theta_max 15
_cell_measurement_theta_min 15
_cell_volume 1735.9(7)
_computing_cell_refinement 'BRUKER KAPPA APEXII DUO DIFFRACTOMETER'
_computing_data_collection 'BRUKER KAPPA APEXII DUO DIFFRACTOMETER'
_computing_data_reduction 'BRUKER KAPPA APEXII DUO DIFFRACTOMETER'
_computing_molecular_graphics 'BRUKER SHELXTL'
_computing_publication_material 'BRUKER SHELXTL'
_computing_structure_refinement 'SHELXL-2014/6 (Sheldrick, 2014)'
_diffrn_ambient_temperature 296(2)
_diffrn_measured_fraction_theta_full 0.998
_diffrn_measured_fraction_theta_max 0.998
_diffrn_measurement_device_type 'BRUKER KAPPA APEXII DUO DIFFRACTOMETER'
_diffrn_measurement_method 'PHI & OMEGA SCAN'
_diffrn_radiation_type MoK\a
_diffrn_radiation_wavelength 0.71073
_diffrn_reflns_av_R_equivalents 0.0593
_diffrn_reflns_av_unetI/netI 0.0396
_diffrn_reflns_Laue_measured_fraction_full 0.998
_diffrn_reflns_Laue_measured_fraction_max 0.998
_diffrn_reflns_limit_h_max 9
_diffrn_reflns_limit_h_min -9
_diffrn_reflns_limit_k_max 21
_diffrn_reflns_limit_k_min -21
_diffrn_reflns_limit_l_max 14
_diffrn_reflns_limit_l_min -14
_diffrn_reflns_number 24037
_diffrn_reflns_point_group_measured_fraction_full 0.998
_diffrn_reflns_point_group_measured_fraction_max 0.998
_diffrn_reflns_theta_full 25.242
_diffrn_reflns_theta_max 25.245
_diffrn_reflns_theta_min 2.260
_exptl_absorpt_coefficient_mu 0.065
_exptl_absorpt_correction_T_max 0.7456
_exptl_absorpt_correction_T_min 0.6356
_exptl_absorpt_correction_type multi-scan
_exptl_crystal_colour colourless
_exptl_crystal_density_diffrn 1.146
_exptl_crystal_description block
_exptl_crystal_F_000 632
_exptl_crystal_size_max 0.500
_exptl_crystal_size_mid 0.400
_exptl_crystal_size_min 0.300
_refine_diff_density_max 0.279
_refine_diff_density_min -0.306
_refine_diff_density_rms 0.053
_refine_ls_extinction_coef 0.039(11)
_refine_ls_extinction_expression Fc^*^=kFc[1+0.001xFc^2^\l^3^/sin(2\q)]^-1/4^
_refine_ls_extinction_method SHELXL
_refine_ls_goodness_of_fit_ref 1.033
_refine_ls_hydrogen_treatment constr
_refine_ls_matrix_type full
_refine_ls_number_parameters 218
_refine_ls_number_reflns 3147
_refine_ls_number_restraints 0
_refine_ls_restrained_S_all 1.033
_refine_ls_R_factor_all 0.1492
_refine_ls_R_factor_gt 0.0935
_refine_ls_shift/su_max 0.006
_refine_ls_shift/su_mean 0.001
_refine_ls_structure_factor_coef Fsqd
_refine_ls_weighting_details 'w=1/[\s^2^(Fo^2^)+(0.1819P)^2^+0.7659P] where P=(Fo^2^+2Fc^2^)/3'
_refine_ls_weighting_scheme calc
_refine_ls_wR_factor_gt 0.2646
_refine_ls_wR_factor_ref 0.3276
_reflns_Friedel_coverage 0.000
_reflns_number_gt 1723
_reflns_number_total 3147
_reflns_threshold_expression 'I > 2\s(I)'
_cod_data_source_file ja6b07086_si_002.cif
_cod_data_source_block 3p
_cod_original_sg_symbol_H-M 'P 21/n'
_cod_database_code 4130811
_shelx_space_group_comment
;
The symmetry employed for this shelxl refinement is uniquely defined
by the following loop, which should always be used as a source of
symmetry information in preference to the above space-group names.
They are only intended as comments.
;
_shelx_estimated_absorpt_t_min 0.968
_shelx_estimated_absorpt_t_max 0.981
_shelxl_version_number 2014/6

loop_
_space_group_symop_operation_xyz
'x, y, z'
'-x+1/2, y+1/2, -z+1/2'
'-x, -y, -z'
'x-1/2, -y-1/2, z-1/2'

loop_
_atom_site_label
_atom_site_type_symbol
_atom_site_fract_x
_atom_site_fract_y
_atom_site_fract_z
_atom_site_U_iso_or_equiv
_atom_site_adp_type
_atom_site_occupancy
_atom_site_site_symmetry_order
_atom_site_calc_flag
_atom_site_refinement_flags_posn
_atom_site_refinement_flags_adp
_atom_site_refinement_flags_occupancy
N1 N 0.8730(4) 0.05179(17) 0.7417(2) 0.0764(10) Uani 1 1 d . . .
O1 O 1.2027(4) -0.06666(16) 0.8577(3) 0.1033(11) Uani 1 1 d . . .
O2 O 1.3875(4) 0.01741(19) 0.8097(3) 0.1199(14) Uani 1 1 d . . .
B3 B 0.7174(6) 0.1911(3) 0.7609(4) 0.0822(14) Uani 1 1 d . . .
H3 H 0.7661 0.1848 0.8495 0.099 Uiso 1 1 calc R U .
B4 B 0.8021(5) 0.1167(2) 0.6864(3) 0.0628(11) Uani 1 1 d . . .
B5 B 0.6543(5) 0.1080(3) 0.5625(4) 0.0768(13) Uani 1 1 d . . .
H5 H 0.6650 0.0511 0.5310 0.092 Uiso 1 1 calc R U .
C2' C 0.4967(5) 0.1747(3) 0.5646(4) 0.0906(15) Uani 0.5 1 d . . P
B6 B 0.4967(5) 0.1747(3) 0.5646(4) 0.0906(15) Uani 0.5 1 d . . P
B7 B 0.7173(7) 0.2736(3) 0.6826(5) 0.0976(17) Uani 1 1 d . . .
H7 H 0.7685 0.3272 0.7143 0.117 Uiso 1 1 calc R U .
B8 B 0.8815(6) 0.2093(2) 0.6819(4) 0.0816(13) Uani 1 1 d . . .
H8 H 1.0092 0.2219 0.7207 0.098 Uiso 1 1 calc R U .
B9 B 0.8424(6) 0.1571(3) 0.5579(4) 0.0752(12) Uani 1 1 d . . .
H9 H 0.9445 0.1350 0.5143 0.090 Uiso 1 1 calc R U .
B10 B 0.6563(6) 0.1907(3) 0.4829(4) 0.0887(15) Uani 1 1 d . . .
H10 H 0.6720 0.1935 0.3937 0.106 Uiso 1 1 calc R U .
B11 B 0.5751(7) 0.2618(3) 0.5608(5) 0.0991(17) Uani 1 1 d . . .
H11 H 0.5441 0.3132 0.5135 0.119 Uiso 1 1 calc R U .
B12 B 0.7937(6) 0.2533(3) 0.5578(4) 0.0906(15) Uani 1 1 d . . .
H12 H 0.8647 0.2945 0.5153 0.109 Uiso 1 1 calc R U .
C1 C 0.5843(4) 0.1345(2) 0.6814(3) 0.0763(12) Uani 1 1 d . . .
H1 H 0.5598 0.0846 0.7295 0.092 Uiso 1 1 calc R U .
C2 C 0.5369(6) 0.2230(3) 0.6843(4) 0.0999(16) Uani 0.5 1 d . . P
B6' B 0.5369(6) 0.2230(3) 0.6843(4) 0.0999(16) Uani 0.5 1 d . . P
C11' C 0.3280(11) 0.1579(6) 0.5220(9) 0.125(4) Uani 0.5 1 d . . P
H11A H 0.2972 0.1855 0.4548 0.187 Uiso 0.5 1 calc R U P
H11B H 0.3180 0.1057 0.5062 0.187 Uiso 0.5 1 calc R U P
H11C H 0.2550 0.1710 0.5764 0.187 Uiso 0.5 1 calc R U P
C11 C 0.4063(12) 0.2469(6) 0.7425(8) 0.115(4) Uani 0.5 1 d . . P
H11D H 0.3950 0.2998 0.7360 0.172 Uiso 0.5 1 calc R U P
H11E H 0.3036 0.2236 0.7117 0.172 Uiso 0.5 1 calc R U P
H11F H 0.4305 0.2336 0.8197 0.172 Uiso 0.5 1 calc R U P
C12 C 0.9453(6) 0.0510(3) 0.8563(3) 0.0968(15) Uani 1 1 d . . .
H12A H 0.9192 0.0043 0.8900 0.116 Uiso 1 1 calc R U .
H12B H 0.8961 0.0905 0.8962 0.116 Uiso 1 1 calc R U .
C13 C 1.1332(5) 0.0611(2) 0.8676(3) 0.0849(12) Uani 1 1 d . . .
H13A H 1.1595 0.1096 0.8398 0.102 Uiso 1 1 calc R U .
H13B H 1.1779 0.0585 0.9458 0.102 Uiso 1 1 calc R U .
C14 C 1.2130(4) 0.0028(2) 0.8043(3) 0.0732(11) Uani 1 1 d . . .
C15 C 1.1317(6) -0.0007(3) 0.6861(4) 0.1036(15) Uani 1 1 d . . .
H15A H 1.1594 0.0438 0.6470 0.124 Uiso 1 1 calc R U .
H15B H 1.1756 -0.0429 0.6491 0.124 Uiso 1 1 calc R U .
C16 C 0.9453(6) -0.0075(2) 0.6798(4) 0.0982(15) Uani 1 1 d . . .
H16A H 0.8970 -0.0057 0.6023 0.118 Uiso 1 1 calc R U .
H16B H 0.9172 -0.0551 0.7100 0.118 Uiso 1 1 calc R U .
C17 C 1.3598(7) -0.0955(3) 0.8849(6) 0.132(2) Uani 1 1 d . . .
H17A H 1.3641 -0.1463 0.8587 0.158 Uiso 1 1 calc R U .
H17B H 1.3894 -0.0952 0.9652 0.158 Uiso 1 1 calc R U .
C18 C 1.4754(7) -0.0490(3) 0.8311(6) 0.133(2) Uani 1 1 d . . .
H18A H 1.5784 -0.0408 0.8801 0.159 Uiso 1 1 calc R U .
H18B H 1.5022 -0.0715 0.7624 0.159 Uiso 1 1 calc R U .

loop_
_atom_site_aniso_label
_atom_site_aniso_U_11
_atom_site_aniso_U_22
_atom_site_aniso_U_33
_atom_site_aniso_U_23
_atom_site_aniso_U_13
_atom_site_aniso_U_12
N1 0.074(2) 0.079(2) 0.075(2) 0.0103(16) 0.0035(15) 0.0129(15)
O1 0.0803(19) 0.0802(18) 0.150(3) 0.0432(18) 0.0139(17) 0.0099(15)
O2 0.0634(18) 0.116(3) 0.182(4) 0.059(2) 0.0225(18) 0.0063(17)
B3 0.090(3) 0.081(3) 0.075(3) 0.000(2) 0.005(2) 0.017(2)
B4 0.056(2) 0.066(2) 0.066(2) 0.0018(19) 0.0023(17) -0.0006(18)
B5 0.069(3) 0.079(3) 0.077(3) 0.003(2) -0.010(2) -0.004(2)
C2' 0.057(2) 0.103(3) 0.109(3) 0.036(3) -0.005(2) -0.001(2)
B6 0.057(2) 0.103(3) 0.109(3) 0.036(3) -0.005(2) -0.001(2)
B7 0.095(4) 0.068(3) 0.125(4) 0.004(3) -0.004(3) 0.000(3)
B8 0.070(3) 0.073(3) 0.098(3) -0.001(2) -0.007(2) -0.012(2)
B9 0.066(2) 0.087(3) 0.072(3) 0.011(2) 0.008(2) -0.006(2)
B10 0.080(3) 0.108(4) 0.075(3) 0.027(3) -0.001(2) -0.010(3)
B11 0.094(4) 0.084(3) 0.115(4) 0.037(3) -0.004(3) 0.005(3)
B12 0.075(3) 0.086(3) 0.109(4) 0.030(3) 0.004(3) -0.016(2)
C1 0.059(2) 0.079(2) 0.091(3) 0.028(2) 0.0074(18) 0.0015(17)
C2 0.090(3) 0.093(3) 0.117(4) 0.028(3) 0.016(3) 0.020(3)
B6' 0.090(3) 0.093(3) 0.117(4) 0.028(3) 0.016(3) 0.020(3)
C11' 0.067(5) 0.139(9) 0.159(9) 0.060(7) -0.023(5) -0.017(5)
C11 0.093(6) 0.122(7) 0.141(8) 0.040(6) 0.061(6) 0.050(6)
C12 0.100(3) 0.124(4) 0.068(3) 0.018(2) 0.015(2) 0.040(3)
C13 0.089(3) 0.083(3) 0.077(2) 0.001(2) -0.014(2) 0.011(2)
C14 0.063(2) 0.069(2) 0.088(3) 0.018(2) 0.0109(18) 0.0022(17)
C15 0.105(4) 0.117(4) 0.090(3) -0.013(3) 0.014(2) 0.044(3)
C16 0.111(4) 0.070(3) 0.106(3) -0.014(2) -0.022(3) 0.014(2)
C17 0.094(4) 0.100(4) 0.195(6) 0.049(4) -0.006(4) 0.021(3)
C18 0.087(3) 0.127(4) 0.186(6) 0.039(4) 0.022(4) 0.031(3)

loop_
_atom_type_symbol
_atom_type_description
_atom_type_scat_dispersion_real
_atom_type_scat_dispersion_imag
_atom_type_scat_source
C C 0.0033 0.0016 'International Tables Vol C Tables 4.2.6.8 and 6.1.1.4'
H H 0.0000 0.0000 'International Tables Vol C Tables 4.2.6.8 and 6.1.1.4'
B B 0.0013 0.0007 'International Tables Vol C Tables 4.2.6.8 and 6.1.1.4'
N N 0.0061 0.0033 'International Tables Vol C Tables 4.2.6.8 and 6.1.1.4'
O O 0.0106 0.0060 'International Tables Vol C Tables 4.2.6.8 and 6.1.1.4'

loop_
_geom_angle_atom_site_label_1
_geom_angle_atom_site_label_2
_geom_angle_atom_site_label_3
_geom_angle
B4 N1 C12 123.4(3)
B4 N1 C16 121.3(3)
C12 N1 C16 110.2(3)
C17 O1 C14 110.1(3)
C18 O2 C14 108.9(3)
C1 B3 C2 57.4(3)
C1 B3 B8 105.7(3)
C2 B3 B8 106.6(3)
C1 B3 B7 104.2(3)
C2 B3 B7 58.9(3)
B8 B3 B7 60.1(3)
C1 B3 B4 61.1(2)
C2 B3 B4 109.0(3)
B8 B3 B4 60.7(2)
B7 B3 B4 109.8(3)
N1 B4 C1 120.0(3)
N1 B4 B9 129.6(3)
C1 B4 B9 100.2(3)
N1 B4 B8 130.8(3)
C1 B4 B8 100.7(3)
B9 B4 B8 59.3(3)
N1 B4 B3 122.1(3)
C1 B4 B3 56.7(2)
B9 B4 B3 104.5(3)
B8 B4 B3 58.4(3)
N1 B4 B5 120.1(3)
C1 B4 B5 55.7(2)
B9 B4 B5 58.8(2)
B8 B4 B5 105.0(3)
B3 B4 B5 103.3(3)
C1 B5 C2' 58.2(3)
C1 B5 B9 105.1(3)
C2' B5 B9 106.3(3)
C1 B5 B10 104.5(4)
C2' B5 B10 58.9(3)
B9 B5 B10 59.8(3)
C1 B5 B4 61.2(2)
C2' B5 B4 109.5(3)
B9 B5 B4 59.9(2)
B10 B5 B4 109.2(3)
C11' C2' C1 120.1(5)
C11' C2' C2 119.8(7)
C1 C2' C2 58.7(3)
C11' C2' B11 121.9(5)
C1 C2' B11 107.7(3)
C2 C2' B11 60.7(3)
C11' C2' B10 124.6(6)
C1 C2' B10 106.7(3)
C2 C2' B10 108.8(3)
B11 C2' B10 61.8(3)
C11' C2' B5 120.6(6)
C1 C2' B5 58.6(2)
C2 C2' B5 107.6(3)
B11 C2' B5 111.4(3)
B10 C2' B5 61.3(3)
C2 B7 B12 106.6(4)
C2 B7 B8 106.6(3)
B12 B7 B8 60.8(3)
C2 B7 B3 59.4(3)
B12 B7 B3 108.1(4)
B8 B7 B3 59.5(3)
C2 B7 B11 58.7(3)
B12 B7 B11 60.7(3)
B8 B7 B11 109.2(4)
B3 B7 B11 107.7(4)
B3 B8 B7 60.3(3)
B3 B8 B9 107.1(3)
B7 B8 B9 107.3(3)
B3 B8 B12 107.2(3)
B7 B8 B12 58.9(3)
B9 B8 B12 60.4(3)
B3 B8 B4 60.9(3)
B7 B8 B4 110.2(3)
B9 B8 B4 60.1(2)
B12 B8 B4 109.7(3)
B5 B9 B10 60.6(3)
B5 B9 B8 108.0(3)
B10 B9 B8 107.9(4)
B5 B9 B12 107.6(3)
B10 B9 B12 59.4(3)
B8 B9 B12 59.9(3)
B5 B9 B4 61.3(2)
B10 B9 B4 111.0(3)
B8 B9 B4 60.7(2)
B12 B9 B4 109.7(3)
C2' B10 B12 106.1(4)
C2' B10 B11 58.1(3)
B12 B10 B11 60.4(3)
C2' B10 B9 106.9(3)
B12 B10 B9 60.8(3)
B11 B10 B9 108.8(4)
C2' B10 B5 59.8(3)
B12 B10 B5 107.9(3)
B11 B10 B5 107.2(4)
B9 B10 B5 59.6(2)
C2' B11 C2 59.4(3)
C2' B11 B10 60.1(3)
C2 B11 B10 106.6(4)
C2' B11 B7 107.2(3)
C2 B11 B7 59.2(3)
B10 B11 B7 106.8(4)
C2' B11 B12 107.1(4)
C2 B11 B12 105.3(3)
B10 B11 B12 59.6(3)
B7 B11 B12 58.7(3)
B7 B12 B10 108.6(4)
B7 B12 B8 60.3(3)
B10 B12 B8 108.2(3)
B7 B12 B11 60.6(3)
B10 B12 B11 60.0(3)
B8 B12 B11 108.6(4)
B7 B12 B9 107.8(3)
B10 B12 B9 59.9(3)
B8 B12 B9 59.7(3)
B11 B12 B9 107.7(3)
C2 C1 C2' 61.3(3)
C2 C1 B5 113.5(3)
C2' C1 B5 63.2(3)
C2 C1 B3 62.2(3)
C2' C1 B3 113.1(3)
B5 C1 B3 113.9(3)
C2 C1 B4 113.9(3)
C2' C1 B4 115.1(3)
B5 C1 B4 63.1(2)
B3 C1 B4 62.3(2)
C11 C2 C1 120.0(6)
C11 C2 C2' 120.7(6)
C1 C2 C2' 60.0(3)
C11 C2 B11 122.4(5)
C1 C2 B11 108.2(4)
C2' C2 B11 59.9(3)
C11 C2 B7 121.9(7)
C1 C2 B7 108.5(3)
C2' C2 B7 109.9(4)
B11 C2 B7 62.1(3)
C11 C2 B3 117.8(6)
C1 C2 B3 60.3(3)
C2' C2 B3 110.6(3)
B11 C2 B3 112.2(4)
B7 C2 B3 61.6(3)
N1 C12 C13 111.9(3)
C14 C13 C12 110.8(3)
O1 C14 O2 104.7(3)
O1 C14 C13 109.7(3)
O2 C14 C13 109.2(3)
O1 C14 C15 110.8(4)
O2 C14 C15 111.6(4)
C13 C14 C15 110.6(3)
C16 C15 C14 111.9(4)
N1 C16 C15 111.7(3)
O1 C17 C18 107.0(4)
O2 C18 C17 103.9(4)

loop_
_geom_bond_atom_site_label_1
_geom_bond_atom_site_label_2
_geom_bond_distance
N1 B4 1.431(5)
N1 C12 1.436(5)
N1 C16 1.463(5)
O1 C17 1.369(5)
O1 C14 1.415(4)
O2 C18 1.399(6)
O2 C14 1.420(4)
B3 C1 1.693(6)
B3 C2 1.724(7)
B3 B8 1.747(7)
B3 B7 1.762(7)
B3 B4 1.793(6)
B4 C1 1.773(5)
B4 B9 1.779(6)
B4 B8 1.789(6)
B4 B5 1.804(5)
B5 C1 1.673(6)
B5 C2' 1.749(7)
B5 B9 1.758(6)
B5 B10 1.776(7)
C2' C11' 1.424(9)
C2' C1 1.666(5)
C2' C2 1.686(7)
C2' B11 1.695(7)
C2' B10 1.732(7)
B7 C2 1.715(7)
B7 B12 1.732(8)
B7 B8 1.757(7)
B7 B11 1.765(8)
B8 B9 1.765(7)
B8 B12 1.767(7)
B9 B10 1.761(6)
B9 B12 1.777(7)
B10 B12 1.753(7)
B10 B11 1.760(8)
B11 C2 1.708(7)
B11 B12 1.768(7)
C1 C2 1.642(6)
C2 C11 1.398(9)
C12 C13 1.510(6)
C13 C14 1.489(5)
C14 C15 1.498(6)
C15 C16 1.495(6)
C17 C18 1.459(8)
